data_7106055
loop_
_publ_author_name
'Bin Liu'
'Yin Zhang'
'Daichao Xu'
'Wanzhi Chen'

_publ_section_title
;
 Facile Synthesis of Metal N-Heterocyclic Carbene Complexes
;
_journal_name_full Chem.Commun.
_journal_page_first 2883
_journal_paper_doi 10.1039/c0cc05260d
_journal_volume 47
_journal_year 2011
_chemical_formula_sum 'C39 H30 Cu3 F18 N12 P3'
_chemical_formula_weight 1292.28
_chemical_name_systematic
;
?
;
_space_group_IT_number 2
_symmetry_cell_setting triclinic
_symmetry_space_group_name_Hall '-P 1'
_symmetry_space_group_name_H-M 'P -1'
_atom_sites_solution_hydrogens geom
_atom_sites_solution_primary direct
_atom_sites_solution_secondary difmap
_audit_creation_method SHELXL-97
_cell_angle_alpha 82.063(2)
_cell_angle_beta 62.2200(10)
_cell_angle_gamma 66.5580(10)
_cell_formula_units_Z 2
_cell_length_a 14.1414(17)
_cell_length_b 14.2973(18)
_cell_length_c 14.795(2)
_cell_measurement_temperature 298(2)
_cell_volume 2424.0(5)
_computing_cell_refinement 'Bruker SMART'
_computing_data_collection 'Bruker SMART'
_computing_data_reduction 'Bruker SMART'
_computing_molecular_graphics 'Bruker SMART'
_computing_publication_material 'Bruker SMART'
_computing_structure_refinement 'SHELXL-97 (Sheldrick, 1997)'
_computing_structure_solution 'SHELXS-97 (Sheldrick, 1990)'
_diffrn_ambient_temperature 298(2)
_diffrn_measured_fraction_theta_full 0.985
_diffrn_measured_fraction_theta_max 0.985
_diffrn_measurement_device_type 'CCD area detector'
_diffrn_measurement_method 'phi and omega scans'
_diffrn_radiation_monochromator graphite
_diffrn_radiation_source 'fine-focus sealed tube'
_diffrn_radiation_type MoK\a
_diffrn_radiation_wavelength 0.71073
_diffrn_reflns_av_R_equivalents 0.0263
_diffrn_reflns_av_sigmaI/netI 0.0722
_diffrn_reflns_limit_h_max 16
_diffrn_reflns_limit_h_min -16
_diffrn_reflns_limit_k_max 9
_diffrn_reflns_limit_k_min -17
_diffrn_reflns_limit_l_max 15
_diffrn_reflns_limit_l_min -17
_diffrn_reflns_number 12803
_diffrn_reflns_theta_full 25.02
_diffrn_reflns_theta_max 25.02
_diffrn_reflns_theta_min 1.56
_exptl_absorpt_coefficient_mu 1.518
_exptl_absorpt_correction_T_max 0.8508
_exptl_absorpt_correction_T_min 0.6672
_exptl_absorpt_correction_type multi-scan
_exptl_absorpt_process_details sadabs
_exptl_crystal_colour yellow
_exptl_crystal_density_diffrn 1.771
_exptl_crystal_density_method 'not measured'
_exptl_crystal_description block
_exptl_crystal_F_000 1284
_exptl_crystal_size_max 0.29
_exptl_crystal_size_mid 0.18
_exptl_crystal_size_min 0.11
_refine_diff_density_max 0.541
_refine_diff_density_min -0.511
_refine_diff_density_rms 0.080
_refine_ls_extinction_method none
_refine_ls_goodness_of_fit_ref 0.940
_refine_ls_hydrogen_treatment constr
_refine_ls_matrix_type full
_refine_ls_number_parameters 676
_refine_ls_number_reflns 8436
_refine_ls_number_restraints 0
_refine_ls_restrained_S_all 0.940
_refine_ls_R_factor_all 0.0854
_refine_ls_R_factor_gt 0.0464
_refine_ls_shift/su_max 0.001
_refine_ls_shift/su_mean 0.000
_refine_ls_structure_factor_coef Fsqd
_refine_ls_weighting_details 'calc w=1/[\s^2^(Fo^2^)+(0.0628P)^2^+0.0000P] where P=(Fo^2^+2Fc^2^)/3'
_refine_ls_weighting_scheme calc
_refine_ls_wR_factor_gt 0.1088
_refine_ls_wR_factor_ref 0.1242
_reflns_number_gt 5272
_reflns_number_total 8436
_reflns_threshold_expression >2sigma(I)
_cod_data_source_file C0CC05260D.TXT
_cod_data_source_block 090515e
_cod_depositor_comments
;
The following automatic conversions were performed:

'_symmetry_cell_setting' value 'Triclinic' changed to 'triclinic'
according to the built-in table from CIF Core dictionary named
'cif_core.dic' version 2.4.1 from 2010-06-29.

Automatic conversion script
Id: cif_fix_values 1646 2011-03-28 12:23:43Z adriana 
;
_cod_original_sg_symbol_H-M 'P-1 '
_cod_database_code 7106055

loop_
_symmetry_equiv_pos_as_xyz
'x, y, z'
'-x, -y, -z'

loop_
_atom_site_label
_atom_site_type_symbol
_atom_site_fract_x
_atom_site_fract_y
_atom_site_fract_z
_atom_site_U_iso_or_equiv
_atom_site_adp_type
_atom_site_occupancy
_atom_site_symmetry_multiplicity
_atom_site_calc_flag
_atom_site_refinement_flags
_atom_site_disorder_assembly
_atom_site_disorder_group
Cu1 Cu 0.89900(5) 0.17372(5) 0.17325(4) 0.03591(17) Uani 1 1 d . . .
Cu2 Cu 0.98001(5) 0.29144(5) 0.19375(4) 0.03798(17) Uani 1 1 d . . .
Cu3 Cu 0.89129(5) 0.19784(5) 0.34061(4) 0.03824(17) Uani 1 1 d . . .
P1 P 0.75481(13) 0.70938(12) 0.44556(11) 0.0508(4) Uani 1 1 d . . .
P2 P 0.22900(16) 0.55681(15) 0.19686(12) 0.0681(5) Uani 1 1 d . . .
C27 C 0.8195(4) 0.1125(4) 0.3066(3) 0.0355(11) Uani 1 1 d . . .
C1 C 0.9873(4) 0.2494(4) 0.0611(3) 0.0400(12) Uani 1 1 d . . .
C14 C 0.9578(4) 0.3033(4) 0.3417(3) 0.0374(11) Uani 1 1 d . . .
F5 F 0.7309(3) 0.6633(3) 0.5552(2) 0.0726(10) Uani 1 1 d . . .
N4 N 0.8874(4) 0.4331(3) 0.1609(3) 0.0439(10) Uani 1 1 d . . .
N10 N 0.7140(3) 0.1274(3) 0.3163(3) 0.0399(10) Uani 1 1 d . . .
N6 N 0.8785(3) 0.3608(3) 0.4318(3) 0.0388(10) Uani 1 1 d . . .
N5 N 1.0592(3) 0.3040(3) 0.3286(3) 0.0398(10) Uani 1 1 d . . .
N12 N 0.7334(3) 0.2378(3) 0.1860(3) 0.0393(10) Uani 1 1 d . . .
N11 N 0.9906(3) 0.0538(3) 0.3642(3) 0.0419(10) Uani 1 1 d . . .
N1 N 1.0698(3) 0.1792(3) -0.0178(3) 0.0435(11) Uani 1 1 d . . .
N9 N 0.8469(3) 0.0248(3) 0.3544(3) 0.0400(10) Uani 1 1 d . . .
N2 N 0.9585(4) 0.3376(4) 0.0144(3) 0.0439(11) Uani 1 1 d . . .
N3 N 1.0357(4) 0.0465(3) 0.0798(3) 0.0427(10) Uani 1 1 d . . .
N8 N 0.7458(4) 0.2918(3) 0.4615(3) 0.0436(10) Uani 1 1 d . . .
N7 N 1.1505(3) 0.2522(3) 0.1586(3) 0.0429(10) Uani 1 1 d . . .
C35 C 0.6601(4) 0.2050(4) 0.2655(4) 0.0415(12) Uani 1 1 d . . .
F1 F 0.8425(3) 0.7475(3) 0.4514(3) 0.0914(12) Uani 1 1 d . . .
F12 F 0.3273(5) 0.4628(4) 0.1242(4) 0.162(2) Uani 1 1 d . . .
C16 C 1.0438(5) 0.3594(4) 0.4072(4) 0.0507(14) Uani 1 1 d . . .
H16 H 1.1012 0.3700 0.4137 0.061 Uiso 1 1 calc R . .
C30 C 0.9508(4) -0.0160(4) 0.3639(3) 0.0405(12) Uani 1 1 d . . .
F2 F 0.6653(3) 0.6713(3) 0.4428(3) 0.0925(12) Uani 1 1 d . . .
F4 F 0.6527(3) 0.8145(3) 0.4984(3) 0.0828(11) Uani 1 1 d . . .
C4 C 1.1130(4) 0.0743(4) -0.0012(4) 0.0439(13) Uani 1 1 d . . .
C9 C 0.8853(5) 0.4318(4) 0.0718(4) 0.0446(13) Uani 1 1 d . . .
C22 C 0.7627(5) 0.3699(4) 0.4833(3) 0.0424(12) Uani 1 1 d . . .
C28 C 0.6754(5) 0.0519(4) 0.3713(4) 0.0549(15) Uani 1 1 d . . .
H28 H 0.6054 0.0471 0.3884 0.066 Uiso 1 1 calc R . .
C15 C 0.9319(5) 0.3946(4) 0.4719(4) 0.0523(14) Uani 1 1 d . . .
H15 H 0.8961 0.4342 0.5322 0.063 Uiso 1 1 calc R . .
C29 C 0.7587(5) -0.0121(4) 0.3947(4) 0.0522(14) Uani 1 1 d . . .
H29 H 0.7580 -0.0705 0.4311 0.063 Uiso 1 1 calc R . .
C3 C 1.0898(5) 0.2250(5) -0.1120(4) 0.0544(15) Uani 1 1 d . . .
H3 H 1.1420 0.1925 -0.1765 0.065 Uiso 1 1 calc R . .
C13 C 0.8160(5) 0.5178(4) 0.2228(4) 0.0545(15) Uani 1 1 d . . .
H13 H 0.8153 0.5198 0.2856 0.065 Uiso 1 1 calc R . .
F9 F 0.2229(5) 0.6199(4) 0.1030(3) 0.1302(18) Uani 1 1 d . . .
C39 C 0.6895(5) 0.3111(4) 0.1341(4) 0.0499(14) Uani 1 1 d . . .
H39 H 0.7396 0.3346 0.0782 0.060 Uiso 1 1 calc R . .
C31 C 1.0055(5) -0.1186(4) 0.3682(4) 0.0512(14) Uani 1 1 d . . .
H31 H 0.9725 -0.1641 0.3704 0.061 Uiso 1 1 calc R . .
C2 C 1.0209(5) 0.3223(5) -0.0921(4) 0.0542(15) Uani 1 1 d . . .
H2 H 1.0150 0.3713 -0.1397 0.065 Uiso 1 1 calc R . .
C8 C 1.0718(5) -0.0514(5) 0.1037(4) 0.0568(15) Uani 1 1 d . . .
H8 H 1.0193 -0.0733 0.1589 0.068 Uiso 1 1 calc R . .
C17 C 1.1642(4) 0.2602(4) 0.2394(4) 0.0432(12) Uani 1 1 d . . .
C36 C 0.5431(5) 0.2433(5) 0.2967(4) 0.0541(14) Uani 1 1 d . . .
H36 H 0.4944 0.2194 0.3536 0.065 Uiso 1 1 calc R . .
C25 C 0.5478(5) 0.3725(5) 0.5762(5) 0.0726(19) Uani 1 1 d . . .
H25 H 0.4735 0.3724 0.6071 0.087 Uiso 1 1 calc R . .
C21 C 1.2472(5) 0.2082(4) 0.0723(4) 0.0532(14) Uani 1 1 d . . .
H21 H 1.2398 0.1992 0.0152 0.064 Uiso 1 1 calc R . .
F3 F 0.7787(4) 0.7552(3) 0.3382(3) 0.1050(14) Uani 1 1 d . . .
C24 C 0.5671(6) 0.4505(5) 0.5981(5) 0.078(2) Uani 1 1 d . . .
H24 H 0.5063 0.5040 0.6444 0.094 Uiso 1 1 calc R . .
C7 C 1.1816(6) -0.1200(5) 0.0506(5) 0.0720(18) Uani 1 1 d . . .
H7 H 1.2042 -0.1867 0.0704 0.086 Uiso 1 1 calc R . .
C23 C 0.6776(5) 0.4496(4) 0.5512(4) 0.0595(16) Uani 1 1 d . . .
H23 H 0.6935 0.5015 0.5653 0.071 Uiso 1 1 calc R . .
C34 C 1.0930(5) 0.0188(4) 0.3653(4) 0.0515(14) Uani 1 1 d . . .
H34 H 1.1239 0.0661 0.3633 0.062 Uiso 1 1 calc R . .
C11 C 0.7429(6) 0.5986(5) 0.1057(5) 0.0716(18) Uani 1 1 d . . .
H11 H 0.6933 0.6540 0.0876 0.086 Uiso 1 1 calc R . .
C26 C 0.6382(5) 0.2942(5) 0.5083(4) 0.0600(16) Uani 1 1 d . . .
H26 H 0.6242 0.2409 0.4944 0.072 Uiso 1 1 calc R . .
C33 C 1.1544(5) -0.0806(5) 0.3691(4) 0.0623(16) Uani 1 1 d . . .
H33 H 1.2243 -0.1007 0.3716 0.075 Uiso 1 1 calc R . .
C5 C 1.2248(5) 0.0100(5) -0.0604(4) 0.0619(16) Uani 1 1 d . . .
H5 H 1.2754 0.0328 -0.1165 0.074 Uiso 1 1 calc R . .
C37 C 0.5009(5) 0.3171(5) 0.2417(4) 0.0626(16) Uani 1 1 d . . .
H37 H 0.4224 0.3431 0.2598 0.075 Uiso 1 1 calc R . .
C38 C 0.5737(5) 0.3539(4) 0.1594(4) 0.0549(14) Uani 1 1 d . . .
H38 H 0.5454 0.4056 0.1223 0.066 Uiso 1 1 calc R . .
C32 C 1.1106(5) -0.1525(5) 0.3694(4) 0.0638(16) Uani 1 1 d . . .
H32 H 1.1515 -0.2218 0.3704 0.077 Uiso 1 1 calc R . .
C20 C 1.3554(5) 0.1761(5) 0.0643(5) 0.0677(17) Uani 1 1 d . . .
H20 H 1.4203 0.1475 0.0028 0.081 Uiso 1 1 calc R . .
F11 F 0.2309(4) 0.4881(4) 0.2915(3) 0.1204(16) Uani 1 1 d . . .
F8 F 0.1401(4) 0.5166(4) 0.1978(3) 0.1169(16) Uani 1 1 d . . .
C10 C 0.8161(5) 0.5129(5) 0.0399(4) 0.0607(16) Uani 1 1 d . . .
H10 H 0.8186 0.5098 -0.0236 0.073 Uiso 1 1 calc R . .
F6 F 0.8535(4) 0.6048(3) 0.3944(3) 0.1202(16) Uani 1 1 d . . .
C18 C 1.2697(5) 0.2282(5) 0.2393(4) 0.0579(15) Uani 1 1 d . . .
H18 H 1.2753 0.2344 0.2982 0.070 Uiso 1 1 calc R . .
F10 F 0.1279(5) 0.6443(4) 0.2742(4) 0.153(2) Uani 1 1 d . . .
F7 F 0.3153(5) 0.5928(5) 0.1971(5) 0.175(3) Uani 1 1 d . . .
C19 C 1.3660(5) 0.1869(5) 0.1490(5) 0.0706(18) Uani 1 1 d . . .
H19 H 1.4390 0.1660 0.1453 0.085 Uiso 1 1 calc R . .
C12 C 0.7432(5) 0.6023(5) 0.1972(5) 0.0651(16) Uani 1 1 d . . .
H12 H 0.6956 0.6604 0.2414 0.078 Uiso 1 1 calc R . .
P3 P 0.48994(16) 0.92545(16) 0.27168(15) 0.0757(5) Uani 1 1 d . . .
F17 F 0.5205(4) 1.0198(4) 0.2626(4) 0.1371(19) Uani 1 1 d . . .
F15 F 0.4583(5) 0.8331(5) 0.2859(7) 0.217(4) Uani 1 1 d . . .
F14 F 0.4810(7) 0.9508(5) 0.1748(5) 0.196(3) Uani 1 1 d . . .
F18 F 0.6196(4) 0.8562(4) 0.2114(5) 0.166(3) Uani 1 1 d . . .
F16 F 0.3604(4) 0.9964(4) 0.3301(4) 0.152(2) Uani 1 1 d . . .
C6 C 1.2584(6) -0.0885(5) -0.0333(5) 0.0767(19) Uani 1 1 d . . .
H6 H 1.3333 -0.1345 -0.0714 0.092 Uiso 1 1 calc R . .
F13 F 0.4980(6) 0.9039(7) 0.3724(5) 0.232(4) Uani 1 1 d . . .

loop_
_atom_site_aniso_label
_atom_site_aniso_U_11
_atom_site_aniso_U_22
_atom_site_aniso_U_33
_atom_site_aniso_U_23
_atom_site_aniso_U_13
_atom_site_aniso_U_12
Cu1 0.0360(4) 0.0452(4) 0.0306(3) 0.0045(3) -0.0127(3) -0.0228(3)
Cu2 0.0430(4) 0.0477(4) 0.0341(3) 0.0099(3) -0.0200(3) -0.0268(3)
Cu3 0.0483(4) 0.0394(4) 0.0334(3) 0.0054(3) -0.0175(3) -0.0249(3)
P1 0.0588(10) 0.0522(10) 0.0456(8) 0.0116(7) -0.0230(7) -0.0286(9)
P2 0.0696(12) 0.0753(12) 0.0556(10) 0.0010(9) -0.0356(9) -0.0143(11)
C27 0.037(3) 0.042(3) 0.032(2) 0.001(2) -0.016(2) -0.019(3)
C1 0.041(3) 0.050(3) 0.038(3) 0.001(3) -0.016(2) -0.027(3)
C14 0.046(3) 0.033(3) 0.040(3) 0.013(2) -0.023(2) -0.020(3)
F5 0.098(3) 0.087(3) 0.067(2) 0.0380(19) -0.051(2) -0.062(2)
N4 0.057(3) 0.047(3) 0.040(2) 0.013(2) -0.026(2) -0.029(3)
N10 0.035(2) 0.048(3) 0.040(2) 0.006(2) -0.0137(19) -0.025(2)
N6 0.051(3) 0.040(3) 0.035(2) 0.0046(19) -0.021(2) -0.026(2)
N5 0.044(3) 0.044(3) 0.042(2) 0.009(2) -0.024(2) -0.023(2)
N12 0.039(2) 0.047(3) 0.041(2) 0.006(2) -0.019(2) -0.024(2)
N11 0.049(3) 0.045(3) 0.041(2) 0.010(2) -0.023(2) -0.027(2)
N1 0.042(3) 0.058(3) 0.034(2) 0.003(2) -0.012(2) -0.029(3)
N9 0.046(3) 0.043(3) 0.039(2) 0.008(2) -0.019(2) -0.025(2)
N2 0.047(3) 0.061(3) 0.034(2) 0.012(2) -0.021(2) -0.030(3)
N3 0.046(3) 0.048(3) 0.036(2) 0.000(2) -0.016(2) -0.022(2)
N8 0.046(3) 0.047(3) 0.037(2) -0.001(2) -0.011(2) -0.026(2)
N7 0.041(3) 0.048(3) 0.047(2) 0.008(2) -0.022(2) -0.024(2)
C35 0.039(3) 0.048(3) 0.041(3) 0.002(2) -0.019(2) -0.019(3)
F1 0.090(3) 0.096(3) 0.131(3) 0.053(3) -0.068(3) -0.067(3)
F12 0.136(5) 0.147(5) 0.106(4) -0.035(3) -0.033(3) 0.025(4)
C16 0.065(4) 0.058(4) 0.052(3) 0.006(3) -0.035(3) -0.035(3)
C30 0.047(3) 0.040(3) 0.038(3) 0.006(2) -0.020(2) -0.019(3)
F2 0.119(3) 0.112(3) 0.103(3) 0.027(2) -0.073(3) -0.075(3)
F4 0.075(3) 0.060(2) 0.087(2) 0.0063(19) -0.019(2) -0.023(2)
C4 0.042(3) 0.057(4) 0.039(3) -0.007(3) -0.013(3) -0.027(3)
C9 0.053(3) 0.045(3) 0.046(3) 0.015(3) -0.025(3) -0.030(3)
C22 0.056(4) 0.043(3) 0.034(3) 0.006(2) -0.021(3) -0.026(3)
C28 0.052(4) 0.063(4) 0.056(3) 0.017(3) -0.019(3) -0.039(3)
C15 0.069(4) 0.055(4) 0.047(3) -0.001(3) -0.027(3) -0.034(3)
C29 0.060(4) 0.053(4) 0.058(3) 0.021(3) -0.025(3) -0.041(3)
C3 0.053(4) 0.080(5) 0.028(3) 0.002(3) -0.009(3) -0.035(4)
C13 0.069(4) 0.050(4) 0.050(3) 0.012(3) -0.028(3) -0.030(4)
F9 0.189(5) 0.132(4) 0.115(3) 0.073(3) -0.098(4) -0.090(4)
C39 0.048(3) 0.056(4) 0.051(3) 0.010(3) -0.024(3) -0.024(3)
C31 0.061(4) 0.045(4) 0.056(3) 0.009(3) -0.031(3) -0.025(3)
C2 0.061(4) 0.074(4) 0.034(3) 0.016(3) -0.020(3) -0.037(4)
C8 0.066(4) 0.052(4) 0.043(3) -0.006(3) -0.016(3) -0.020(4)
C17 0.047(3) 0.046(3) 0.052(3) 0.012(3) -0.030(3) -0.026(3)
C36 0.040(3) 0.064(4) 0.058(3) 0.004(3) -0.018(3) -0.026(3)
C25 0.055(4) 0.077(5) 0.071(4) -0.017(4) -0.005(3) -0.034(4)
C21 0.049(4) 0.064(4) 0.049(3) 0.003(3) -0.020(3) -0.026(3)
F3 0.121(3) 0.132(4) 0.056(2) 0.041(2) -0.035(2) -0.059(3)
C24 0.064(5) 0.064(4) 0.073(4) -0.020(4) -0.002(4) -0.019(4)
C7 0.078(5) 0.053(4) 0.065(4) -0.014(3) -0.024(4) -0.010(4)
C23 0.066(4) 0.049(4) 0.057(3) -0.006(3) -0.016(3) -0.027(3)
C34 0.056(4) 0.054(4) 0.056(3) 0.015(3) -0.030(3) -0.030(3)
C11 0.076(5) 0.051(4) 0.086(5) 0.023(4) -0.043(4) -0.022(4)
C26 0.061(4) 0.065(4) 0.050(3) -0.010(3) -0.009(3) -0.036(4)
C33 0.053(4) 0.064(4) 0.076(4) 0.013(3) -0.039(3) -0.020(4)
C5 0.047(4) 0.069(5) 0.058(4) -0.014(3) -0.004(3) -0.029(4)
C37 0.037(3) 0.068(4) 0.075(4) 0.006(3) -0.023(3) -0.018(3)
C38 0.051(4) 0.052(4) 0.069(4) 0.010(3) -0.036(3) -0.018(3)
C32 0.067(4) 0.050(4) 0.070(4) 0.013(3) -0.034(3) -0.018(4)
C20 0.043(4) 0.078(5) 0.070(4) -0.005(3) -0.017(3) -0.020(4)
F11 0.145(4) 0.135(4) 0.087(3) 0.026(3) -0.076(3) -0.037(4)
F8 0.141(4) 0.156(5) 0.111(3) 0.048(3) -0.085(3) -0.090(4)
C10 0.073(4) 0.060(4) 0.062(4) 0.019(3) -0.042(4) -0.028(4)
F6 0.103(3) 0.069(3) 0.128(4) -0.012(3) -0.020(3) -0.010(3)
C18 0.053(4) 0.071(4) 0.063(4) 0.011(3) -0.035(3) -0.027(4)
F10 0.159(5) 0.098(4) 0.129(4) -0.038(3) -0.038(4) 0.002(4)
F7 0.164(5) 0.252(8) 0.186(6) 0.028(5) -0.093(5) -0.140(6)
C19 0.046(4) 0.077(5) 0.088(5) 0.006(4) -0.032(4) -0.021(4)
C12 0.072(4) 0.047(4) 0.069(4) 0.011(3) -0.028(4) -0.023(4)
P3 0.0613(13) 0.0756(13) 0.0874(13) 0.0257(11) -0.0324(10) -0.0318(11)
F17 0.105(4) 0.120(4) 0.191(5) -0.027(4) -0.048(4) -0.058(3)
F15 0.135(5) 0.121(5) 0.373(11) 0.065(6) -0.087(6) -0.079(5)
F14 0.290(8) 0.139(5) 0.144(5) -0.022(4) -0.148(6) 0.003(5)
F18 0.074(3) 0.101(4) 0.223(6) 0.041(4) -0.012(4) -0.018(3)
F16 0.059(3) 0.151(5) 0.211(6) 0.004(4) -0.041(3) -0.030(3)
C6 0.054(4) 0.067(5) 0.081(5) -0.030(4) -0.011(4) -0.009(4)
F13 0.195(7) 0.275(10) 0.143(5) 0.074(6) -0.084(5) -0.023(7)

loop_
_atom_type_symbol
_atom_type_description
_atom_type_scat_dispersion_real
_atom_type_scat_dispersion_imag
_atom_type_scat_source
C C 0.0033 0.0016 'International Tables Vol C Tables 4.2.6.8 and 6.1.1.4'
H H 0.0000 0.0000 'International Tables Vol C Tables 4.2.6.8 and 6.1.1.4'
N N 0.0061 0.0033 'International Tables Vol C Tables 4.2.6.8 and 6.1.1.4'
F F 0.0171 0.0103 'International Tables Vol C Tables 4.2.6.8 and 6.1.1.4'
P P 0.1023 0.0942 'International Tables Vol C Tables 4.2.6.8 and 6.1.1.4'
Cu Cu 0.3201 1.2651 'International Tables Vol C Tables 4.2.6.8 and 6.1.1.4'

loop_
_geom_angle_atom_site_label_1
_geom_angle_atom_site_label_2
_geom_angle_atom_site_label_3
_geom_angle
_geom_angle_site_symmetry_1
_geom_angle_site_symmetry_3
_geom_angle_publ_flag
C1 Cu1 C27 166.44(17) . . ?
C1 Cu1 N12 104.58(18) . . ?
C27 Cu1 N12 82.06(17) . . ?
C1 Cu1 N3 82.17(18) . . ?
C27 Cu1 N3 103.50(18) . . ?
N12 Cu1 N3 126.91(15) . . ?
C1 Cu1 Cu3 112.39(13) . . ?
C27 Cu1 Cu3 54.05(12) . . ?
N12 Cu1 Cu3 109.39(11) . . ?
N3 Cu1 Cu3 116.26(11) . . ?
C1 Cu1 Cu2 53.37(13) . . ?
C27 Cu1 Cu2 113.11(12) . . ?
N12 Cu1 Cu2 117.44(11) . . ?
N3 Cu1 Cu2 108.59(11) . . ?
Cu3 Cu1 Cu2 59.21(2) . . ?
N7 Cu2 N4 120.30(15) . . ?
N7 Cu2 C1 103.91(17) . . ?
N4 Cu2 C1 81.07(18) . . ?
N7 Cu2 C14 82.01(17) . . ?
N4 Cu2 C14 107.80(17) . . ?
C1 Cu2 C14 165.34(18) . . ?
N7 Cu2 Cu3 109.99(11) . . ?
N4 Cu2 Cu3 123.12(11) . . ?
C1 Cu2 Cu3 111.92(13) . . ?
C14 Cu2 Cu3 53.52(12) . . ?
N7 Cu2 Cu1 124.86(12) . . ?
N4 Cu2 Cu1 104.98(11) . . ?
C1 Cu2 Cu1 51.80(12) . . ?
C14 Cu2 Cu1 113.79(12) . . ?
Cu3 Cu2 Cu1 60.31(2) . . ?
N8 Cu3 N11 120.98(15) . . ?
N8 Cu3 C14 82.85(17) . . ?
N11 Cu3 C14 110.05(17) . . ?
N8 Cu3 C27 100.02(16) . . ?
N11 Cu3 C27 81.41(17) . . ?
C14 Cu3 C27 164.83(17) . . ?
N8 Cu3 Cu2 113.57(11) . . ?
N11 Cu3 Cu2 120.17(11) . . ?
C14 Cu3 Cu2 53.78(12) . . ?
C27 Cu3 Cu2 112.20(12) . . ?
N8 Cu3 Cu1 123.66(11) . . ?
N11 Cu3 Cu1 103.42(11) . . ?
C14 Cu3 Cu1 114.21(12) . . ?
C27 Cu3 Cu1 51.88(12) . . ?
Cu2 Cu3 Cu1 60.47(2) . . ?
F6 P1 F3 90.8(2) . . ?
F6 P1 F1 90.9(2) . . ?
F3 P1 F1 89.6(2) . . ?
F6 P1 F4 178.8(2) . . ?
F3 P1 F4 89.7(2) . . ?
F1 P1 F4 90.1(2) . . ?
F6 P1 F2 89.7(3) . . ?
F3 P1 F2 91.7(2) . . ?
F1 P1 F2 178.5(2) . . ?
F4 P1 F2 89.3(2) . . ?
F6 P1 F5 89.4(2) . . ?
F3 P1 F5 179.5(2) . . ?
F1 P1 F5 89.93(18) . . ?
F4 P1 F5 90.1(2) . . ?
F2 P1 F5 88.74(18) . . ?
F7 P2 F10 91.2(4) . . ?
F7 P2 F12 91.3(4) . . ?
F10 P2 F12 175.7(3) . . ?
F7 P2 F9 92.8(3) . . ?
F10 P2 F9 92.7(3) . . ?
F12 P2 F9 90.7(3) . . ?
F7 P2 F8 178.5(3) . . ?
F10 P2 F8 89.4(3) . . ?
F12 P2 F8 88.0(3) . . ?
F9 P2 F8 88.5(2) . . ?
F7 P2 F11 91.0(3) . . ?
F10 P2 F11 88.3(3) . . ?
F12 P2 F11 88.3(3) . . ?
F9 P2 F11 176.1(3) . . ?
F8 P2 F11 87.7(2) . . ?
N10 C27 N9 103.7(4) . . ?
N10 C27 Cu1 106.6(3) . . ?
N9 C27 Cu1 137.5(4) . . ?
N10 C27 Cu3 136.3(4) . . ?
N9 C27 Cu3 103.0(3) . . ?
Cu1 C27 Cu3 74.08(15) . . ?
N2 C1 N1 104.0(4) . . ?
N2 C1 Cu1 135.6(4) . . ?
N1 C1 Cu1 106.4(3) . . ?
N2 C1 Cu2 105.7(3) . . ?
N1 C1 Cu2 133.4(4) . . ?
Cu1 C1 Cu2 74.83(15) . . ?
N5 C14 N6 103.1(4) . . ?
N5 C14 Cu3 138.4(4) . . ?
N6 C14 Cu3 104.1(3) . . ?
N5 C14 Cu2 104.6(3) . . ?
N6 C14 Cu2 139.4(4) . . ?
Cu3 C14 Cu2 72.70(15) . . ?
C9 N4 C13 117.3(5) . . ?
C9 N4 Cu2 112.9(4) . . ?
C13 N4 Cu2 128.7(3) . . ?
C27 N10 C28 111.6(4) . . ?
C27 N10 C35 121.8(4) . . ?
C28 N10 C35 126.3(4) . . ?
C14 N6 C15 111.0(4) . . ?
C14 N6 C22 123.3(4) . . ?
C15 N6 C22 124.9(4) . . ?
C14 N5 C16 111.8(4) . . ?
C14 N5 C17 122.2(4) . . ?
C16 N5 C17 125.7(4) . . ?
C35 N12 C39 117.4(4) . . ?
C35 N12 Cu1 112.1(3) . . ?
C39 N12 Cu1 130.2(3) . . ?
C30 N11 C34 116.3(5) . . ?
C30 N11 Cu3 111.9(3) . . ?
C34 N11 Cu3 131.1(4) . . ?
C1 N1 C3 110.3(5) . . ?
C1 N1 C4 121.4(4) . . ?
C3 N1 C4 127.7(5) . . ?
C27 N9 C29 111.2(4) . . ?
C27 N9 C30 121.5(4) . . ?
C29 N9 C30 127.2(4) . . ?
C1 N2 C2 111.4(5) . . ?
C1 N2 C9 121.0(4) . . ?
C2 N2 C9 127.1(5) . . ?
C4 N3 C8 116.6(5) . . ?
C4 N3 Cu1 111.1(4) . . ?
C8 N3 Cu1 129.0(3) . . ?
C26 N8 C22 117.3(5) . . ?
C26 N8 Cu3 130.1(4) . . ?
C22 N8 Cu3 111.8(3) . . ?
C17 N7 C21 116.6(4) . . ?
C17 N7 Cu2 112.5(3) . . ?
C21 N7 Cu2 130.2(3) . . ?
N12 C35 C36 123.6(5) . . ?
N12 C35 N10 113.6(4) . . ?
C36 C35 N10 122.8(4) . . ?
C15 C16 N5 107.3(4) . . ?
C15 C16 H16 126.3 . . ?
N5 C16 H16 126.3 . . ?
N11 C30 C31 124.3(5) . . ?
N11 C30 N9 113.7(4) . . ?
C31 C30 N9 121.9(4) . . ?
N3 C4 C5 124.5(5) . . ?
N3 C4 N1 112.8(5) . . ?
C5 C4 N1 122.6(5) . . ?
N4 C9 C10 123.7(5) . . ?
N4 C9 N2 113.2(4) . . ?
C10 C9 N2 123.0(5) . . ?
N8 C22 C23 124.0(5) . . ?
N8 C22 N6 113.6(4) . . ?
C23 C22 N6 122.4(5) . . ?
C29 C28 N10 106.4(4) . . ?
C29 C28 H28 126.8 . . ?
N10 C28 H28 126.8 . . ?
C16 C15 N6 106.8(4) . . ?
C16 C15 H15 126.6 . . ?
N6 C15 H15 126.6 . . ?
C28 C29 N9 107.1(4) . . ?
C28 C29 H29 126.4 . . ?
N9 C29 H29 126.4 . . ?
C2 C3 N1 107.5(5) . . ?
C2 C3 H3 126.2 . . ?
N1 C3 H3 126.2 . . ?
N4 C13 C12 122.8(5) . . ?
N4 C13 H13 118.6 . . ?
C12 C13 H13 118.6 . . ?
N12 C39 C38 123.2(5) . . ?
N12 C39 H39 118.4 . . ?
C38 C39 H39 118.4 . . ?
C30 C31 C32 118.2(5) . . ?
C30 C31 H31 120.9 . . ?
C32 C31 H31 120.9 . . ?
C3 C2 N2 106.7(5) . . ?
C3 C2 H2 126.6 . . ?
N2 C2 H2 126.6 . . ?
N3 C8 C7 123.0(5) . . ?
N3 C8 H8 118.5 . . ?
C7 C8 H8 118.5 . . ?
N7 C17 C18 124.2(5) . . ?
N7 C17 N5 114.0(4) . . ?
C18 C17 N5 121.8(5) . . ?
C37 C36 C35 117.7(5) . . ?
C37 C36 H36 121.1 . . ?
C35 C36 H36 121.1 . . ?
C24 C25 C26 119.6(6) . . ?
C24 C25 H25 120.2 . . ?
C26 C25 H25 120.2 . . ?
N7 C21 C20 123.4(5) . . ?
N7 C21 H21 118.3 . . ?
C20 C21 H21 118.3 . . ?
C25 C24 C23 119.3(6) . . ?
C25 C24 H24 120.3 . . ?
C23 C24 H24 120.3 . . ?
C8 C7 C6 118.6(6) . . ?
C8 C7 H7 120.7 . . ?
C6 C7 H7 120.7 . . ?
C22 C23 C24 117.6(5) . . ?
C22 C23 H23 121.2 . . ?
C24 C23 H23 121.2 . . ?
N11 C34 C33 124.2(5) . . ?
N11 C34 H34 117.9 . . ?
C33 C34 H34 117.9 . . ?
C12 C11 C10 120.1(6) . . ?
C12 C11 H11 120.0 . . ?
C10 C11 H11 120.0 . . ?
N8 C26 C25 122.1(5) . . ?
N8 C26 H26 118.9 . . ?
C25 C26 H26 118.9 . . ?
C34 C33 C32 118.4(5) . . ?
C34 C33 H33 120.8 . . ?
C32 C33 H33 120.8 . . ?
C6 C5 C4 117.2(6) . . ?
C6 C5 H5 121.4 . . ?
C4 C5 H5 121.4 . . ?
C36 C37 C38 120.5(5) . . ?
C36 C37 H37 119.7 . . ?
C38 C37 H37 119.7 . . ?
C39 C38 C37 117.5(5) . . ?
C39 C38 H38 121.2 . . ?
C37 C38 H38 121.2 . . ?
C31 C32 C33 118.5(6) . . ?
C31 C32 H32 120.7 . . ?
C33 C32 H32 120.7 . . ?
C21 C20 C19 118.3(6) . . ?
C21 C20 H20 120.9 . . ?
C19 C20 H20 120.9 . . ?
C9 C10 C11 117.6(5) . . ?
C9 C10 H10 121.2 . . ?
C11 C10 H10 121.2 . . ?
C19 C18 C17 117.2(5) . . ?
C19 C18 H18 121.4 . . ?
C17 C18 H18 121.4 . . ?
C20 C19 C18 120.2(6) . . ?
C20 C19 H19 119.9 . . ?
C18 C19 H19 119.9 . . ?
C11 C12 C13 118.5(6) . . ?
C11 C12 H12 120.8 . . ?
C13 C12 H12 120.8 . . ?
F14 P3 F15 94.1(5) . . ?
F14 P3 F13 177.6(5) . . ?
F15 P3 F13 88.0(5) . . ?
F14 P3 F17 88.3(4) . . ?
F15 P3 F17 177.4(5) . . ?
F13 P3 F17 89.6(5) . . ?
F14 P3 F18 90.5(4) . . ?
F15 P3 F18 89.7(3) . . ?
F13 P3 F18 90.6(4) . . ?
F17 P3 F18 91.2(3) . . ?
F14 P3 F16 88.5(4) . . ?
F15 P3 F16 91.1(3) . . ?
F13 P3 F16 90.4(4) . . ?
F17 P3 F16 88.0(3) . . ?
F18 P3 F16 178.7(3) . . ?
C5 C6 C7 120.2(6) . . ?
C5 C6 H6 119.9 . . ?
C7 C6 H6 119.9 . . ?

loop_
_geom_bond_atom_site_label_1
_geom_bond_atom_site_label_2
_geom_bond_distance
_geom_bond_site_symmetry_2
_geom_bond_publ_flag
Cu1 C1 2.033(5) . ?
Cu1 C27 2.040(4) . ?
Cu1 N12 2.071(4) . ?
Cu1 N3 2.088(4) . ?
Cu1 Cu3 2.4932(8) . ?
Cu1 Cu2 2.4971(8) . ?
Cu2 N7 2.057(4) . ?
Cu2 N4 2.065(4) . ?
Cu2 C1 2.076(4) . ?
Cu2 C14 2.083(4) . ?
Cu2 Cu3 2.4654(8) . ?
Cu3 N8 2.067(4) . ?
Cu3 N11 2.072(4) . ?
Cu3 C14 2.076(4) . ?
Cu3 C27 2.099(4) . ?
P1 F6 1.557(4) . ?
P1 F3 1.566(3) . ?
P1 F1 1.580(3) . ?
P1 F4 1.581(4) . ?
P1 F2 1.582(3) . ?
P1 F5 1.597(3) . ?
P2 F7 1.504(5) . ?
P2 F10 1.539(5) . ?
P2 F12 1.554(5) . ?
P2 F9 1.566(4) . ?
P2 F8 1.572(4) . ?
P2 F11 1.600(4) . ?
C27 N10 1.359(5) . ?
C27 N9 1.359(6) . ?
C1 N2 1.359(6) . ?
C1 N1 1.362(6) . ?
C14 N5 1.359(5) . ?
C14 N6 1.373(6) . ?
N4 C9 1.335(6) . ?
N4 C13 1.341(7) . ?
N10 C28 1.392(6) . ?
N10 C35 1.417(6) . ?
N6 C15 1.394(6) . ?
N6 C22 1.405(6) . ?
N5 C16 1.381(6) . ?
N5 C17 1.414(6) . ?
N12 C35 1.332(6) . ?
N12 C39 1.333(6) . ?
N11 C30 1.329(6) . ?
N11 C34 1.338(6) . ?
N1 C3 1.406(6) . ?
N1 C4 1.411(7) . ?
N9 C29 1.389(6) . ?
N9 C30 1.417(6) . ?
N2 C2 1.398(6) . ?
N2 C9 1.412(7) . ?
N3 C4 1.335(6) . ?
N3 C8 1.345(7) . ?
N8 C26 1.334(6) . ?
N8 C22 1.338(6) . ?
N7 C17 1.323(6) . ?
N7 C21 1.343(6) . ?
C35 C36 1.374(7) . ?
C16 C15 1.326(7) . ?
C16 H16 0.9300 . ?
C30 C31 1.368(7) . ?
C4 C5 1.373(7) . ?
C9 C10 1.378(7) . ?
C22 C23 1.361(7) . ?
C28 C29 1.335(7) . ?
C28 H28 0.9300 . ?
C15 H15 0.9300 . ?
C29 H29 0.9300 . ?
C3 C2 1.319(8) . ?
C3 H3 0.9300 . ?
C13 C12 1.381(8) . ?
C13 H13 0.9300 . ?
C39 C38 1.375(7) . ?
C39 H39 0.9300 . ?
C31 C32 1.376(7) . ?
C31 H31 0.9300 . ?
C2 H2 0.9300 . ?
C8 C7 1.362(8) . ?
C8 H8 0.9300 . ?
C17 C18 1.375(7) . ?
C36 C37 1.359(8) . ?
C36 H36 0.9300 . ?
C25 C24 1.359(8) . ?
C25 C26 1.368(8) . ?
C25 H25 0.9300 . ?
C21 C20 1.361(7) . ?
C21 H21 0.9300 . ?
C24 C23 1.378(8) . ?
C24 H24 0.9300 . ?
C7 C6 1.379(8) . ?
C7 H7 0.9300 . ?
C23 H23 0.9300 . ?
C34 C33 1.349(8) . ?
C34 H34 0.9300 . ?
C11 C12 1.365(8) . ?
C11 C10 1.379(8) . ?
C11 H11 0.9300 . ?
C26 H26 0.9300 . ?
C33 C32 1.394(7) . ?
C33 H33 0.9300 . ?
C5 C6 1.364(8) . ?
C5 H5 0.9300 . ?
C37 C38 1.380(7) . ?
C37 H37 0.9300 . ?
C38 H38 0.9300 . ?
C32 H32 0.9300 . ?
C20 C19 1.365(8) . ?
C20 H20 0.9300 . ?
C10 H10 0.9300 . ?
C18 C19 1.368(8) . ?
C18 H18 0.9300 . ?
C19 H19 0.9300 . ?
C12 H12 0.9300 . ?
P3 F14 1.480(5) . ?
P3 F15 1.515(6) . ?
P3 F13 1.528(7) . ?
P3 F17 1.544(5) . ?
P3 F18 1.554(5) . ?
P3 F16 1.555(5) . ?
C6 H6 0.9300 . ?

loop_
_geom_torsion_atom_site_label_1
_geom_torsion_atom_site_label_2
_geom_torsion_atom_site_label_3
_geom_torsion_atom_site_label_4
_geom_torsion
_geom_torsion_site_symmetry_1
_geom_torsion_site_symmetry_2
_geom_torsion_site_symmetry_3
_geom_torsion_site_symmetry_4
_geom_torsion_publ_flag
C1 Cu1 Cu2 N7 -79.9(2) . . . . ?
C27 Cu1 Cu2 N7 99.0(2) . . . . ?
N12 Cu1 Cu2 N7 -168.03(17) . . . . ?
N3 Cu1 Cu2 N7 -15.32(18) . . . . ?
Cu3 Cu1 Cu2 N7 94.73(14) . . . . ?
C1 Cu1 Cu2 N4 65.5(2) . . . . ?
C27 Cu1 Cu2 N4 -115.66(19) . . . . ?
N12 Cu1 Cu2 N4 -22.66(16) . . . . ?
N3 Cu1 Cu2 N4 130.04(16) . . . . ?
Cu3 Cu1 Cu2 N4 -119.90(12) . . . . ?
C27 Cu1 Cu2 C1 178.9(2) . . . . ?
N12 Cu1 Cu2 C1 -88.1(2) . . . . ?
N3 Cu1 Cu2 C1 64.6(2) . . . . ?
Cu3 Cu1 Cu2 C1 174.63(19) . . . . ?
C1 Cu1 Cu2 C14 -176.9(2) . . . . ?
C27 Cu1 Cu2 C14 2.0(2) . . . . ?
N12 Cu1 Cu2 C14 94.97(19) . . . . ?
N3 Cu1 Cu2 C14 -112.32(19) . . . . ?
Cu3 Cu1 Cu2 C14 -2.27(15) . . . . ?
C1 Cu1 Cu2 Cu3 -174.63(19) . . . . ?
C27 Cu1 Cu2 Cu3 4.24(15) . . . . ?
N12 Cu1 Cu2 Cu3 97.24(12) . . . . ?
N3 Cu1 Cu2 Cu3 -110.06(12) . . . . ?
N7 Cu2 Cu3 N8 123.87(17) . . . . ?
N4 Cu2 Cu3 N8 -27.56(18) . . . . ?
C1 Cu2 Cu3 N8 -121.2(2) . . . . ?
C14 Cu2 Cu3 N8 60.8(2) . . . . ?
Cu1 Cu2 Cu3 N8 -116.61(12) . . . . ?
N7 Cu2 Cu3 N11 -30.71(18) . . . . ?
N4 Cu2 Cu3 N11 177.86(18) . . . . ?
C1 Cu2 Cu3 N11 84.3(2) . . . . ?
C14 Cu2 Cu3 N11 -93.8(2) . . . . ?
Cu1 Cu2 Cu3 N11 88.81(12) . . . . ?
N7 Cu2 Cu3 C14 63.1(2) . . . . ?
N4 Cu2 Cu3 C14 -88.4(2) . . . . ?
C1 Cu2 Cu3 C14 178.0(2) . . . . ?
Cu1 Cu2 Cu3 C14 -177.42(17) . . . . ?
N7 Cu2 Cu3 C27 -123.61(19) . . . . ?
N4 Cu2 Cu3 C27 85.0(2) . . . . ?
C1 Cu2 Cu3 C27 -8.6(2) . . . . ?
C14 Cu2 Cu3 C27 173.3(2) . . . . ?
Cu1 Cu2 Cu3 C27 -4.09(15) . . . . ?
N7 Cu2 Cu3 Cu1 -119.52(13) . . . . ?
N4 Cu2 Cu3 Cu1 89.05(13) . . . . ?
C1 Cu2 Cu3 Cu1 -4.55(16) . . . . ?
C14 Cu2 Cu3 Cu1 177.42(17) . . . . ?
C1 Cu1 Cu3 N8 104.7(2) . . . . ?
C27 Cu1 Cu3 N8 -75.1(2) . . . . ?
N12 Cu1 Cu3 N8 -10.97(17) . . . . ?
N3 Cu1 Cu3 N8 -163.04(17) . . . . ?
Cu2 Cu1 Cu3 N8 100.07(13) . . . . ?
C1 Cu1 Cu3 N11 -112.65(19) . . . . ?
C27 Cu1 Cu3 N11 67.5(2) . . . . ?
N12 Cu1 Cu3 N11 131.65(16) . . . . ?
N3 Cu1 Cu3 N11 -20.42(16) . . . . ?
Cu2 Cu1 Cu3 N11 -117.31(11) . . . . ?
C1 Cu1 Cu3 C14 6.9(2) . . . . ?
C27 Cu1 Cu3 C14 -172.9(2) . . . . ?
N12 Cu1 Cu3 C14 -108.76(19) . . . . ?
N3 Cu1 Cu3 C14 99.17(19) . . . . ?
Cu2 Cu1 Cu3 C14 2.28(15) . . . . ?
C1 Cu1 Cu3 C27 179.8(2) . . . . ?
N12 Cu1 Cu3 C27 64.1(2) . . . . ?
N3 Cu1 Cu3 C27 -87.9(2) . . . . ?
Cu2 Cu1 Cu3 C27 175.18(17) . . . . ?
C1 Cu1 Cu3 Cu2 4.66(16) . . . . ?
C27 Cu1 Cu3 Cu2 -175.18(17) . . . . ?
N12 Cu1 Cu3 Cu2 -111.04(12) . . . . ?
N3 Cu1 Cu3 Cu2 96.89(12) . . . . ?
C1 Cu1 C27 N10 133.8(8) . . . . ?
N12 Cu1 C27 N10 13.4(3) . . . . ?
N3 Cu1 C27 N10 -112.8(3) . . . . ?
Cu3 Cu1 C27 N10 134.4(4) . . . . ?
Cu2 Cu1 C27 N10 129.9(3) . . . . ?
C1 Cu1 C27 N9 -92.6(10) . . . . ?
N12 Cu1 C27 N9 147.0(5) . . . . ?
N3 Cu1 C27 N9 20.8(5) . . . . ?
Cu3 Cu1 C27 N9 -92.0(5) . . . . ?
Cu2 Cu1 C27 N9 -96.5(5) . . . . ?
C1 Cu1 C27 Cu3 -0.6(9) . . . . ?
N12 Cu1 C27 Cu3 -121.01(16) . . . . ?
N3 Cu1 C27 Cu3 112.83(14) . . . . ?
Cu2 Cu1 C27 Cu3 -4.50(16) . . . . ?
N8 Cu3 C27 N10 27.7(5) . . . . ?
N11 Cu3 C27 N10 147.8(5) . . . . ?
C14 Cu3 C27 N10 -72.0(9) . . . . ?
Cu2 Cu3 C27 N10 -93.0(4) . . . . ?
Cu1 Cu3 C27 N10 -97.5(5) . . . . ?
N8 Cu3 C27 N9 -98.7(3) . . . . ?
N11 Cu3 C27 N9 21.5(3) . . . . ?
C14 Cu3 C27 N9 161.6(6) . . . . ?
Cu2 Cu3 C27 N9 140.6(3) . . . . ?
Cu1 Cu3 C27 N9 136.1(4) . . . . ?
N8 Cu3 C27 Cu1 125.23(15) . . . . ?
N11 Cu3 C27 Cu1 -114.64(16) . . . . ?
C14 Cu3 C27 Cu1 25.5(8) . . . . ?
Cu2 Cu3 C27 Cu1 4.52(16) . . . . ?
C27 Cu1 C1 N2 -101.5(9) . . . . ?
N12 Cu1 C1 N2 16.5(5) . . . . ?
N3 Cu1 C1 N2 142.7(5) . . . . ?
Cu3 Cu1 C1 N2 -102.0(5) . . . . ?
Cu2 Cu1 C1 N2 -97.1(5) . . . . ?
C27 Cu1 C1 N1 127.0(8) . . . . ?
N12 Cu1 C1 N1 -115.0(3) . . . . ?
N3 Cu1 C1 N1 11.2(3) . . . . ?
Cu3 Cu1 C1 N1 126.4(3) . . . . ?
Cu2 Cu1 C1 N1 131.4(4) . . . . ?
C27 Cu1 C1 Cu2 -4.5(9) . . . . ?
N12 Cu1 C1 Cu2 113.58(15) . . . . ?
N3 Cu1 C1 Cu2 -120.22(16) . . . . ?
Cu3 Cu1 C1 Cu2 -4.99(17) . . . . ?
N7 Cu2 C1 N2 -102.5(3) . . . . ?
N4 Cu2 C1 N2 16.7(3) . . . . ?
C14 Cu2 C1 N2 145.2(7) . . . . ?
Cu3 Cu2 C1 N2 138.9(3) . . . . ?
Cu1 Cu2 C1 N2 133.9(4) . . . . ?
N7 Cu2 C1 N1 25.2(5) . . . . ?
N4 Cu2 C1 N1 144.4(5) . . . . ?
C14 Cu2 C1 N1 -87.2(9) . . . . ?
Cu3 Cu2 C1 N1 -93.4(4) . . . . ?
Cu1 Cu2 C1 N1 -98.5(5) . . . . ?
N7 Cu2 C1 Cu1 123.67(15) . . . . ?
N4 Cu2 C1 Cu1 -117.18(17) . . . . ?
C14 Cu2 C1 Cu1 11.3(9) . . . . ?
Cu3 Cu2 C1 Cu1 5.03(17) . . . . ?
N8 Cu3 C14 N5 141.1(5) . . . . ?
N11 Cu3 C14 N5 20.6(5) . . . . ?
C27 Cu3 C14 N5 -116.9(7) . . . . ?
Cu2 Cu3 C14 N5 -92.7(5) . . . . ?
Cu1 Cu3 C14 N5 -95.1(5) . . . . ?
N8 Cu3 C14 N6 11.7(3) . . . . ?
N11 Cu3 C14 N6 -108.8(3) . . . . ?
C27 Cu3 C14 N6 113.6(7) . . . . ?
Cu2 Cu3 C14 N6 137.9(4) . . . . ?
Cu1 Cu3 C14 N6 135.4(3) . . . . ?
N8 Cu3 C14 Cu2 -126.25(16) . . . . ?
N11 Cu3 C14 Cu2 113.32(14) . . . . ?
C27 Cu3 C14 Cu2 -24.3(8) . . . . ?
Cu1 Cu3 C14 Cu2 -2.46(16) . . . . ?
N7 Cu2 C14 N5 14.5(3) . . . . ?
N4 Cu2 C14 N5 -104.8(3) . . . . ?
C1 Cu2 C14 N5 129.5(7) . . . . ?
Cu3 Cu2 C14 N5 136.8(4) . . . . ?
Cu1 Cu2 C14 N5 139.2(3) . . . . ?
N7 Cu2 C14 N6 146.1(5) . . . . ?
N4 Cu2 C14 N6 26.8(5) . . . . ?
C1 Cu2 C14 N6 -98.9(9) . . . . ?
Cu3 Cu2 C14 N6 -91.7(5) . . . . ?
Cu1 Cu2 C14 N6 -89.2(5) . . . . ?
N7 Cu2 C14 Cu3 -122.22(16) . . . . ?
N4 Cu2 C14 Cu3 118.44(14) . . . . ?
C1 Cu2 C14 Cu3 -7.2(8) . . . . ?
Cu1 Cu2 C14 Cu3 2.45(16) . . . . ?
N7 Cu2 N4 C9 95.7(3) . . . . ?
C1 Cu2 N4 C9 -5.3(3) . . . . ?
C14 Cu2 N4 C9 -173.3(3) . . . . ?
Cu3 Cu2 N4 C9 -115.7(3) . . . . ?
Cu1 Cu2 N4 C9 -51.6(3) . . . . ?
N7 Cu2 N4 C13 -96.7(4) . . . . ?
C1 Cu2 N4 C13 162.3(4) . . . . ?
C14 Cu2 N4 C13 -5.7(5) . . . . ?
Cu3 Cu2 N4 C13 51.9(5) . . . . ?
Cu1 Cu2 N4 C13 115.9(4) . . . . ?
N9 C27 N10 C28 1.5(5) . . . . ?
Cu1 C27 N10 C28 151.2(3) . . . . ?
Cu3 C27 N10 C28 -124.6(5) . . . . ?
N9 C27 N10 C35 -172.2(4) . . . . ?
Cu1 C27 N10 C35 -22.4(5) . . . . ?
Cu3 C27 N10 C35 61.7(6) . . . . ?
N5 C14 N6 C15 -0.3(5) . . . . ?
Cu3 C14 N6 C15 148.0(3) . . . . ?
Cu2 C14 N6 C15 -132.2(5) . . . . ?
N5 C14 N6 C22 -171.2(4) . . . . ?
Cu3 C14 N6 C22 -22.9(5) . . . . ?
Cu2 C14 N6 C22 56.8(7) . . . . ?
N6 C14 N5 C16 0.1(5) . . . . ?
Cu3 C14 N5 C16 -129.7(5) . . . . ?
Cu2 C14 N5 C16 150.1(3) . . . . ?
N6 C14 N5 C17 -174.6(4) . . . . ?
Cu3 C14 N5 C17 55.7(7) . . . . ?
Cu2 C14 N5 C17 -24.5(5) . . . . ?
C1 Cu1 N12 C35 -172.3(3) . . . . ?
C27 Cu1 N12 C35 -4.4(3) . . . . ?
N3 Cu1 N12 C35 96.6(4) . . . . ?
Cu3 Cu1 N12 C35 -51.7(3) . . . . ?
Cu2 Cu1 N12 C35 -116.3(3) . . . . ?
C1 Cu1 N12 C39 0.7(5) . . . . ?
C27 Cu1 N12 C39 168.6(5) . . . . ?
N3 Cu1 N12 C39 -90.4(5) . . . . ?
Cu3 Cu1 N12 C39 121.3(4) . . . . ?
Cu2 Cu1 N12 C39 56.7(5) . . . . ?
N8 Cu3 N11 C30 86.4(3) . . . . ?
C14 Cu3 N11 C30 -179.9(3) . . . . ?
C27 Cu3 N11 C30 -10.2(3) . . . . ?
Cu2 Cu3 N11 C30 -121.0(3) . . . . ?
Cu1 Cu3 N11 C30 -57.5(3) . . . . ?
N8 Cu3 N11 C34 -104.0(4) . . . . ?
C14 Cu3 N11 C34 -10.3(5) . . . . ?
C27 Cu3 N11 C34 159.4(5) . . . . ?
Cu2 Cu3 N11 C34 48.7(5) . . . . ?
Cu1 Cu3 N11 C34 112.1(4) . . . . ?
N2 C1 N1 C3 -0.5(5) . . . . ?
Cu1 C1 N1 C3 146.8(3) . . . . ?
Cu2 C1 N1 C3 -128.7(4) . . . . ?
N2 C1 N1 C4 -172.7(4) . . . . ?
Cu1 C1 N1 C4 -25.4(5) . . . . ?
Cu2 C1 N1 C4 59.0(6) . . . . ?
N10 C27 N9 C29 -1.3(5) . . . . ?
Cu1 C27 N9 C29 -135.7(4) . . . . ?
Cu3 C27 N9 C29 143.8(3) . . . . ?
N10 C27 N9 C30 -178.1(4) . . . . ?
Cu1 C27 N9 C30 47.5(7) . . . . ?
Cu3 C27 N9 C30 -33.0(5) . . . . ?
N1 C1 N2 C2 0.8(5) . . . . ?
Cu1 C1 N2 C2 -131.5(4) . . . . ?
Cu2 C1 N2 C2 144.4(3) . . . . ?
N1 C1 N2 C9 -171.7(4) . . . . ?
Cu1 C1 N2 C9 56.0(6) . . . . ?
Cu2 C1 N2 C9 -28.1(5) . . . . ?
C1 Cu1 N3 C4 2.6(3) . . . . ?
C27 Cu1 N3 C4 -164.9(3) . . . . ?
N12 Cu1 N3 C4 105.0(3) . . . . ?
Cu3 Cu1 N3 C4 -108.6(3) . . . . ?
Cu2 Cu1 N3 C4 -44.4(3) . . . . ?
C1 Cu1 N3 C8 161.0(5) . . . . ?
C27 Cu1 N3 C8 -6.5(5) . . . . ?
N12 Cu1 N3 C8 -96.6(4) . . . . ?
Cu3 Cu1 N3 C8 49.8(5) . . . . ?
Cu2 Cu1 N3 C8 114.0(4) . . . . ?
N11 Cu3 N8 C26 -82.8(5) . . . . ?
C14 Cu3 N8 C26 168.1(5) . . . . ?
C27 Cu3 N8 C26 3.1(5) . . . . ?
Cu2 Cu3 N8 C26 122.9(5) . . . . ?
Cu1 Cu3 N8 C26 53.7(5) . . . . ?
N11 Cu3 N8 C22 108.0(3) . . . . ?
C14 Cu3 N8 C22 -1.2(3) . . . . ?
C27 Cu3 N8 C22 -166.1(3) . . . . ?
Cu2 Cu3 N8 C22 -46.4(4) . . . . ?
Cu1 Cu3 N8 C22 -115.6(3) . . . . ?
N4 Cu2 N7 C17 101.3(4) . . . . ?
C1 Cu2 N7 C17 -171.1(3) . . . . ?
C14 Cu2 N7 C17 -4.7(3) . . . . ?
Cu3 Cu2 N7 C17 -51.1(4) . . . . ?
Cu1 Cu2 N7 C17 -118.2(3) . . . . ?
N4 Cu2 N7 C21 -88.7(5) . . . . ?
C1 Cu2 N7 C21 -1.0(5) . . . . ?
C14 Cu2 N7 C21 165.3(5) . . . . ?
Cu3 Cu2 N7 C21 119.0(4) . . . . ?
Cu1 Cu2 N7 C21 51.9(5) . . . . ?
C39 N12 C35 C36 -0.6(7) . . . . ?
Cu1 N12 C35 C36 173.4(4) . . . . ?
C39 N12 C35 N10 -179.7(4) . . . . ?
Cu1 N12 C35 N10 -5.8(5) . . . . ?
C27 N10 C35 N12 20.1(6) . . . . ?
C28 N10 C35 N12 -152.6(5) . . . . ?
C27 N10 C35 C36 -159.1(5) . . . . ?
C28 N10 C35 C36 28.3(8) . . . . ?
C14 N5 C16 C15 0.2(6) . . . . ?
C17 N5 C16 C15 174.6(5) . . . . ?
C34 N11 C30 C31 2.4(7) . . . . ?
Cu3 N11 C30 C31 173.7(4) . . . . ?
C34 N11 C30 N9 -175.2(4) . . . . ?
Cu3 N11 C30 N9 -3.9(5) . . . . ?
C27 N9 C30 N11 27.2(6) . . . . ?
C29 N9 C30 N11 -149.1(5) . . . . ?
C27 N9 C30 C31 -150.5(5) . . . . ?
C29 N9 C30 C31 33.3(7) . . . . ?
C8 N3 C4 C5 0.0(7) . . . . ?
Cu1 N3 C4 C5 161.3(4) . . . . ?
C8 N3 C4 N1 -177.1(4) . . . . ?
Cu1 N3 C4 N1 -15.8(5) . . . . ?
C1 N1 C4 N3 29.3(6) . . . . ?
C3 N1 C4 N3 -141.4(5) . . . . ?
C1 N1 C4 C5 -147.9(5) . . . . ?
C3 N1 C4 C5 41.4(7) . . . . ?
C13 N4 C9 C10 1.2(7) . . . . ?
Cu2 N4 C9 C10 170.4(4) . . . . ?
C13 N4 C9 N2 -176.6(4) . . . . ?
Cu2 N4 C9 N2 -7.5(5) . . . . ?
C1 N2 C9 N4 25.5(6) . . . . ?
C2 N2 C9 N4 -145.7(4) . . . . ?
C1 N2 C9 C10 -152.4(5) . . . . ?
C2 N2 C9 C10 36.4(7) . . . . ?
C26 N8 C22 C23 1.2(7) . . . . ?
Cu3 N8 C22 C23 172.0(4) . . . . ?
C26 N8 C22 N6 179.2(4) . . . . ?
Cu3 N8 C22 N6 -10.0(5) . . . . ?
C14 N6 C22 N8 23.9(6) . . . . ?
C15 N6 C22 N8 -145.7(5) . . . . ?
C14 N6 C22 C23 -158.0(5) . . . . ?
C15 N6 C22 C23 32.3(7) . . . . ?
C27 N10 C28 C29 -1.1(6) . . . . ?
C35 N10 C28 C29 172.2(5) . . . . ?
N5 C16 C15 N6 -0.3(6) . . . . ?
C14 N6 C15 C16 0.4(6) . . . . ?
C22 N6 C15 C16 171.1(5) . . . . ?
N10 C28 C29 N9 0.3(6) . . . . ?
C27 N9 C29 C28 0.7(6) . . . . ?
C30 N9 C29 C28 177.2(5) . . . . ?
C1 N1 C3 C2 0.1(6) . . . . ?
C4 N1 C3 C2 171.7(5) . . . . ?
C9 N4 C13 C12 -0.9(7) . . . . ?
Cu2 N4 C13 C12 -168.0(4) . . . . ?
C35 N12 C39 C38 0.3(8) . . . . ?
Cu1 N12 C39 C38 -172.3(4) . . . . ?
N11 C30 C31 C32 -2.4(8) . . . . ?
N9 C30 C31 C32 175.0(5) . . . . ?
N1 C3 C2 N2 0.4(6) . . . . ?
C1 N2 C2 C3 -0.8(6) . . . . ?
C9 N2 C2 C3 171.2(5) . . . . ?
C4 N3 C8 C7 1.3(7) . . . . ?
Cu1 N3 C8 C7 -156.1(4) . . . . ?
C21 N7 C17 C18 1.1(8) . . . . ?
Cu2 N7 C17 C18 172.6(4) . . . . ?
C21 N7 C17 N5 -178.0(4) . . . . ?
Cu2 N7 C17 N5 -6.5(5) . . . . ?
C14 N5 C17 N7 22.6(6) . . . . ?
C16 N5 C17 N7 -151.3(5) . . . . ?
C14 N5 C17 C18 -156.5(5) . . . . ?
C16 N5 C17 C18 29.6(8) . . . . ?
N12 C35 C36 C37 1.4(8) . . . . ?
N10 C35 C36 C37 -179.5(5) . . . . ?
C17 N7 C21 C20 -2.4(8) . . . . ?
Cu2 N7 C21 C20 -172.2(5) . . . . ?
C26 C25 C24 C23 0.3(10) . . . . ?
N3 C8 C7 C6 -1.9(9) . . . . ?
N8 C22 C23 C24 -1.6(8) . . . . ?
N6 C22 C23 C24 -179.4(5) . . . . ?
C25 C24 C23 C22 0.7(9) . . . . ?
C30 N11 C34 C33 -2.0(8) . . . . ?
Cu3 N11 C34 C33 -171.3(4) . . . . ?
C22 N8 C26 C25 -0.1(8) . . . . ?
Cu3 N8 C26 C25 -168.8(5) . . . . ?
C24 C25 C26 N8 -0.7(10) . . . . ?
N11 C34 C33 C32 1.7(9) . . . . ?
N3 C4 C5 C6 -0.5(8) . . . . ?
N1 C4 C5 C6 176.3(5) . . . . ?
C35 C36 C37 C38 -1.9(9) . . . . ?
N12 C39 C38 C37 -0.9(8) . . . . ?
C36 C37 C38 C39 1.7(9) . . . . ?
C30 C31 C32 C33 1.9(8) . . . . ?
C34 C33 C32 C31 -1.5(8) . . . . ?
N7 C21 C20 C19 1.6(9) . . . . ?
N4 C9 C10 C11 -1.8(8) . . . . ?
N2 C9 C10 C11 175.9(5) . . . . ?
C12 C11 C10 C9 1.8(9) . . . . ?
N7 C17 C18 C19 1.0(9) . . . . ?
N5 C17 C18 C19 180.0(5) . . . . ?
C21 C20 C19 C18 0.6(10) . . . . ?
C17 C18 C19 C20 -1.8(9) . . . . ?
C10 C11 C12 C13 -1.5(9) . . . . ?
N4 C13 C12 C11 1.0(8) . . . . ?
C4 C5 C6 C7 -0.2(9) . . . . ?
C8 C7 C6 C5 1.3(9) . . . . ?
